data_7210234
loop_
_publ_author_name
'Dorazco-Gonz\'alez, Alejandro'
'Martinez-Vargas, Sergio'
'Hern\'andez-Ortega, Sim\'on'
'Vald\'es-Mart\'inez, Jes\'us'

_publ_section_title
;
 Directed self-assembly of mono and dinuclear copper(ii) isophthalates
 into 1D polymeric structures. Design and an unusual cocrystallization
;
_journal_issue 30
_journal_name_full CrystEngComm
_journal_page_first 5961
_journal_paper_doi 10.1039/c3ce00044c
_journal_volume 15
_journal_year 2013
_chemical_formula_moiety 'C20 H36 Cu2 N5 O7, Cl O4'
_chemical_formula_sum 'C20 H36 Cl Cu2 N5 O11'
_chemical_formula_weight 685.07
_chemical_name_common
;
catena-(Diaqua-(mu-5-nitroisophtalato-O,O'')-bis-(N,N,N',N'-
tetramethylethylendia
;
_space_group_IT_number 14
_symmetry_cell_setting monoclinic
_symmetry_space_group_name_Hall '-P 2yn'
_symmetry_space_group_name_H-M 'P 1 21/n 1'
_atom_sites_solution_hydrogens geom
_atom_sites_solution_primary direct
_atom_sites_solution_secondary difmap
_audit_creation_method SHELXL-97
_cell_angle_alpha 90.00
_cell_angle_beta 111.8970(10)
_cell_angle_gamma 90.00
_cell_formula_units_Z 4
_cell_length_a 13.4288(7)
_cell_length_b 15.5866(8)
_cell_length_c 14.6967(8)
_cell_measurement_reflns_used 6662
_cell_measurement_temperature 291(2)
_cell_measurement_theta_max 30.70
_cell_measurement_theta_min 2.19
_cell_volume 2854.2(3)
_computing_cell_refinement 'SMART V 5.625 (Bruker, 1999)'
_computing_data_collection 'SMART V 5.625 (Bruker, 1999)'
_computing_data_reduction 'SAINT V 6.23A (Bruker, 1999)'
_computing_molecular_graphics 'SHELXTL (Sheldrick, 2008)'
_computing_publication_material 'SHELXTL (Sheldrick, 2008)'
_computing_structure_refinement 'SHELXL-97 (Sheldrick, 2008)'
_computing_structure_solution 'SHELXS-97 (Sheldrick, 2008)'
_diffrn_ambient_temperature 291(2)
_diffrn_detector_area_resol_mean 0.83
_diffrn_measured_fraction_theta_full 0.999
_diffrn_measured_fraction_theta_max 0.999
_diffrn_measurement_device_type 'Bruker Smart APEX AXS CCD area detector'
_diffrn_measurement_method 'omega scans'
_diffrn_radiation_monochromator graphite
_diffrn_radiation_source 'fine-focus sealed tube'
_diffrn_radiation_type MoK\a
_diffrn_radiation_wavelength 0.71073
_diffrn_reflns_av_R_equivalents 0.0618
_diffrn_reflns_av_sigmaI/netI 0.0715
_diffrn_reflns_limit_h_max 16
_diffrn_reflns_limit_h_min -16
_diffrn_reflns_limit_k_max 18
_diffrn_reflns_limit_k_min -18
_diffrn_reflns_limit_l_max 17
_diffrn_reflns_limit_l_min -17
_diffrn_reflns_number 23698
_diffrn_reflns_theta_full 25.34
_diffrn_reflns_theta_max 25.34
_diffrn_reflns_theta_min 1.76
_exptl_absorpt_coefficient_mu 1.646
_exptl_absorpt_correction_T_max 0.9039
_exptl_absorpt_correction_T_min 0.7707
_exptl_absorpt_correction_type analytical
_exptl_absorpt_process_details 'SHELXTL V 6.12 (Sheldrick, 2008)'
_exptl_crystal_colour Blue
_exptl_crystal_density_diffrn 1.594
_exptl_crystal_description prism
_exptl_crystal_F_000 1416
_exptl_crystal_size_max 0.17
_exptl_crystal_size_mid 0.13
_exptl_crystal_size_min 0.07
_refine_diff_density_max 0.471
_refine_diff_density_min -0.382
_refine_diff_density_rms 0.065
_refine_ls_extinction_method none
_refine_ls_goodness_of_fit_ref 0.854
_refine_ls_hydrogen_treatment mixed
_refine_ls_matrix_type full
_refine_ls_number_parameters 400
_refine_ls_number_reflns 5216
_refine_ls_number_restraints 161
_refine_ls_restrained_S_all 0.943
_refine_ls_R_factor_all 0.0627
_refine_ls_R_factor_gt 0.0391
_refine_ls_shift/su_max 0.001
_refine_ls_shift/su_mean 0.000
_refine_ls_structure_factor_coef Fsqd
_refine_ls_weighting_details 'calc w=1/[\s^2^(Fo^2^)+(0.0340P)^2^] where P=(Fo^2^+2Fc^2^)/3'
_refine_ls_weighting_scheme calc
_refine_ls_wR_factor_gt 0.0777
_refine_ls_wR_factor_ref 0.0818
_reflns_number_gt 3375
_reflns_number_total 5216
_reflns_threshold_expression >2sigma(I)
_cod_data_source_file c3ce00044c.txt
_cod_data_source_block compound-3
_cod_original_sg_symbol_H-M 'P 21/n'
_cod_database_code 7210234

loop_
_symmetry_equiv_pos_as_xyz
'x, y, z'
'-x+1/2, y+1/2, -z+1/2'
'-x, -y, -z'
'x-1/2, -y-1/2, z-1/2'

loop_
_atom_site_label
_atom_site_type_symbol
_atom_site_fract_x
_atom_site_fract_y
_atom_site_fract_z
_atom_site_U_iso_or_equiv
_atom_site_adp_type
_atom_site_occupancy
_atom_site_symmetry_multiplicity
_atom_site_calc_flag
_atom_site_refinement_flags
_atom_site_disorder_assembly
_atom_site_disorder_group
Cu1 Cu 0.42443(4) 0.30998(3) 0.97313(3) 0.03486(15) Uani 1 1 d . . .
Cu2 Cu 0.50382(4) 0.20406(3) 0.82022(3) 0.03429(14) Uani 1 1 d . . .
O1 O 0.3077(2) 0.21089(17) 0.9190(2) 0.0464(7) Uani 1 1 d . . .
O2 O 0.3666(2) 0.12852(17) 0.8257(2) 0.0469(7) Uani 1 1 d . . .
O3 O 0.0688(2) -0.19044(16) 0.75031(18) 0.0444(7) Uani 1 1 d . . .
O4 O 0.1152(2) -0.11367(16) 0.6433(2) 0.0474(8) Uani 1 1 d . . .
O5 O -0.1026(3) 0.0254(3) 0.9028(3) 0.0996(13) Uani 1 1 d . . .
O6 O -0.0111(3) 0.1349(2) 0.9732(3) 0.0892(12) Uani 1 1 d . . .
O7 O 0.5411(2) 0.25931(16) 0.94631(18) 0.0379(7) Uani 1 1 d D . .
H7A H 0.594(2) 0.3015(17) 0.947(3) 0.046 Uiso 1 1 d D . .
N1 N 0.4889(3) 0.2681(2) 1.1188(2) 0.0493(9) Uani 1 1 d . . .
N2 N 0.3250(3) 0.3836(2) 1.0184(3) 0.0459(9) Uani 1 1 d . . .
N3 N 0.6177(3) 0.1092(2) 0.8798(3) 0.0482(9) Uani 1 1 d . . .
N4 N 0.4858(3) 0.1535(2) 0.6869(2) 0.0445(9) Uani 1 1 d . . .
N5 N -0.0236(3) 0.0703(2) 0.9221(3) 0.0474(9) Uani 1 1 d . . .
C1 C 0.2152(3) 0.0832(2) 0.8558(3) 0.0286(9) Uani 1 1 d . . .
C2 C 0.1995(3) 0.0104(2) 0.7984(3) 0.0324(9) Uani 1 1 d . . .
H2 H 0.2469 -0.0011 0.7673 0.039 Uiso 1 1 calc R . .
C3 C 0.1158(3) -0.0456(2) 0.7856(3) 0.0317(9) Uani 1 1 d . . .
C4 C 0.0425(3) -0.0274(2) 0.8290(3) 0.0330(9) Uani 1 1 d . . .
H4 H -0.0147 -0.0640 0.8213 0.040 Uiso 1 1 calc R . .
C5 C 0.0567(3) 0.0465(2) 0.8836(3) 0.0336(9) Uani 1 1 d . . .
C6 C 0.1419(3) 0.1010(2) 0.8993(3) 0.0345(9) Uani 1 1 d . . .
H6 H 0.1503 0.1493 0.9386 0.041 Uiso 1 1 calc R . .
C7 C 0.3052(3) 0.1458(2) 0.8683(3) 0.0313(9) Uani 1 1 d . . .
C8 C 0.0982(3) -0.1239(2) 0.7207(3) 0.0353(9) Uani 1 1 d . . .
C9 C 0.4424(4) 0.3230(3) 1.1748(3) 0.0649(14) Uani 1 1 d . . .
H9A H 0.4844 0.3751 1.1951 0.078 Uiso 1 1 calc R . .
H9B H 0.4441 0.2930 1.2332 0.078 Uiso 1 1 calc R . .
C10 C 0.3281(4) 0.3453(3) 1.1117(3) 0.0635(14) Uani 1 1 d . . .
H10A H 0.2841 0.2940 1.0982 0.076 Uiso 1 1 calc R . .
H10B H 0.2996 0.3857 1.1460 0.076 Uiso 1 1 calc R . .
C11 C 0.4606(5) 0.1774(3) 1.1253(3) 0.0780(17) Uani 1 1 d . . .
H11A H 0.4908 0.1589 1.1924 0.117 Uiso 1 1 calc R . .
H11B H 0.4888 0.1427 1.0864 0.117 Uiso 1 1 calc R . .
H11C H 0.3840 0.1715 1.1012 0.117 Uiso 1 1 calc R . .
C12 C 0.6075(4) 0.2753(3) 1.1614(3) 0.0771(17) Uani 1 1 d . . .
H12A H 0.6281 0.3334 1.1559 0.116 Uiso 1 1 calc R . .
H12B H 0.6379 0.2379 1.1267 0.116 Uiso 1 1 calc R . .
H12C H 0.6333 0.2591 1.2293 0.116 Uiso 1 1 calc R . .
C13 C 0.3667(4) 0.4729(3) 1.0341(4) 0.0689(15) Uani 1 1 d . . .
H13A H 0.3233 0.5072 1.0592 0.103 Uiso 1 1 calc R . .
H13B H 0.3643 0.4964 0.9729 0.103 Uiso 1 1 calc R . .
H13C H 0.4395 0.4727 1.0803 0.103 Uiso 1 1 calc R . .
C14 C 0.2126(4) 0.3853(3) 0.9485(3) 0.0663(14) Uani 1 1 d . . .
H14A H 0.1708 0.4210 0.9741 0.099 Uiso 1 1 calc R . .
H14B H 0.1839 0.3281 0.9391 0.099 Uiso 1 1 calc R . .
H14C H 0.2098 0.4080 0.8869 0.099 Uiso 1 1 calc R . .
C15 C 0.6351(5) 0.0687(4) 0.7987(4) 0.0895(19) Uani 1 1 d . . .
H15A H 0.6603 0.0105 0.8166 0.107 Uiso 1 1 calc R . .
H15B H 0.6901 0.0998 0.7844 0.107 Uiso 1 1 calc R . .
C16 C 0.5340(4) 0.0669(3) 0.7090(4) 0.0826(18) Uani 1 1 d . . .
H16A H 0.5499 0.0463 0.6536 0.099 Uiso 1 1 calc R . .
H16B H 0.4831 0.0277 0.7193 0.099 Uiso 1 1 calc R . .
C17 C 0.5792(4) 0.0465(3) 0.9344(4) 0.0754(16) Uani 1 1 d . . .
H17A H 0.5139 0.0207 0.8909 0.113 Uiso 1 1 calc R . .
H17B H 0.5660 0.0752 0.9867 0.113 Uiso 1 1 calc R . .
H17C H 0.6326 0.0029 0.9612 0.113 Uiso 1 1 calc R . .
C18 C 0.7212(4) 0.1421(3) 0.9527(4) 0.0700(15) Uani 1 1 d . . .
H18A H 0.7719 0.0959 0.9739 0.105 Uiso 1 1 calc R . .
H18B H 0.7092 0.1656 1.0081 0.105 Uiso 1 1 calc R . .
H18C H 0.7490 0.1859 0.9228 0.105 Uiso 1 1 calc R . .
C19 C 0.5402(5) 0.2075(4) 0.6375(4) 0.0901(19) Uani 1 1 d . . .
H19A H 0.5392 0.1792 0.5792 0.135 Uiso 1 1 calc R . .
H19B H 0.6132 0.2170 0.6808 0.135 Uiso 1 1 calc R . .
H19C H 0.5037 0.2616 0.6204 0.135 Uiso 1 1 calc R . .
C20 C 0.3730(4) 0.1449(3) 0.6206(3) 0.0666(14) Uani 1 1 d . . .
H20A H 0.3408 0.2008 0.6057 0.100 Uiso 1 1 calc R . .
H20B H 0.3350 0.1111 0.6518 0.100 Uiso 1 1 calc R . .
H20C H 0.3694 0.1173 0.5611 0.100 Uiso 1 1 calc R . .
Cl1 Cl 0.27654(12) 0.13839(9) 0.31789(11) 0.0764(4) Uani 1 1 d DU . .
O8 O 0.3412(7) 0.0751(5) 0.3742(5) 0.121(2) Uani 0.596(6) 1 d PDU A 1
O9 O 0.1848(5) 0.1532(5) 0.3426(7) 0.095(2) Uani 0.596(6) 1 d PDU A 1
O10 O 0.3322(6) 0.2177(4) 0.3284(6) 0.119(2) Uani 0.596(6) 1 d PDU A 1
O11 O 0.2391(8) 0.1178(5) 0.2162(4) 0.120(3) Uani 0.596(6) 1 d PDU A 1
O8A O 0.2670(10) 0.0462(4) 0.3234(8) 0.091(2) Uani 0.404(6) 1 d PDU A 2
O9A O 0.2123(9) 0.1759(7) 0.3627(10) 0.105(3) Uani 0.404(6) 1 d PDU A 2
O10A O 0.3857(6) 0.1573(9) 0.3716(7) 0.126(3) Uani 0.404(6) 1 d PDU A 2
O11A O 0.2497(10) 0.1608(7) 0.2205(5) 0.108(3) Uani 0.404(6) 1 d PDU A 2

loop_
_atom_site_aniso_label
_atom_site_aniso_U_11
_atom_site_aniso_U_22
_atom_site_aniso_U_33
_atom_site_aniso_U_23
_atom_site_aniso_U_13
_atom_site_aniso_U_12
Cu1 0.0429(3) 0.0296(3) 0.0337(3) -0.0023(2) 0.0162(2) -0.0041(2)
Cu2 0.0362(3) 0.0271(3) 0.0428(3) 0.0024(2) 0.0186(2) 0.0047(2)
O1 0.0466(18) 0.0427(17) 0.0528(18) -0.0184(15) 0.0221(15) -0.0178(14)
O2 0.0466(18) 0.0433(17) 0.062(2) -0.0140(15) 0.0326(17) -0.0147(14)
O3 0.066(2) 0.0286(15) 0.0429(17) -0.0035(13) 0.0249(15) -0.0143(15)
O4 0.067(2) 0.0394(16) 0.0483(19) -0.0131(14) 0.0355(17) -0.0205(15)
O5 0.072(3) 0.109(3) 0.136(4) -0.038(3) 0.060(3) -0.010(3)
O6 0.088(3) 0.080(3) 0.128(3) -0.043(2) 0.073(3) -0.014(2)
O7 0.0355(16) 0.0366(16) 0.0398(16) -0.0004(13) 0.0117(13) -0.0035(13)
N1 0.063(3) 0.047(2) 0.034(2) -0.0070(17) 0.0136(19) -0.006(2)
N2 0.061(3) 0.041(2) 0.047(2) -0.0057(17) 0.031(2) -0.0066(19)
N3 0.045(2) 0.041(2) 0.062(3) 0.0051(19) 0.024(2) 0.0126(18)
N4 0.047(2) 0.039(2) 0.052(2) -0.0073(17) 0.024(2) 0.0042(18)
N5 0.041(2) 0.044(2) 0.066(3) -0.013(2) 0.029(2) -0.0082(19)
C1 0.030(2) 0.026(2) 0.028(2) 0.0018(17) 0.0087(18) -0.0017(17)
C2 0.035(2) 0.031(2) 0.034(2) 0.0012(18) 0.017(2) 0.0004(19)
C3 0.038(2) 0.026(2) 0.029(2) 0.0021(17) 0.0112(19) -0.0029(18)
C4 0.031(2) 0.034(2) 0.038(2) 0.0032(18) 0.016(2) -0.0067(18)
C5 0.036(2) 0.035(2) 0.035(2) -0.0020(19) 0.020(2) 0.0017(19)
C6 0.041(2) 0.032(2) 0.030(2) -0.0048(18) 0.014(2) -0.0025(19)
C7 0.027(2) 0.034(2) 0.028(2) 0.0027(18) 0.0049(19) -0.0013(18)
C8 0.035(2) 0.034(2) 0.039(3) -0.0047(19) 0.016(2) -0.0039(19)
C9 0.093(4) 0.071(3) 0.037(3) -0.008(2) 0.031(3) -0.008(3)
C10 0.083(4) 0.069(3) 0.059(3) -0.005(3) 0.049(3) -0.004(3)
C11 0.122(5) 0.051(3) 0.050(3) 0.013(2) 0.019(3) -0.013(3)
C12 0.067(4) 0.103(4) 0.042(3) -0.008(3) -0.003(3) 0.003(3)
C13 0.101(4) 0.042(3) 0.083(4) -0.015(3) 0.057(3) -0.004(3)
C14 0.061(3) 0.073(4) 0.073(4) 0.001(3) 0.035(3) 0.012(3)
C15 0.100(5) 0.086(4) 0.085(4) 0.002(3) 0.038(4) 0.058(4)
C16 0.080(4) 0.064(4) 0.091(4) -0.034(3) 0.017(3) 0.022(3)
C17 0.080(4) 0.049(3) 0.090(4) 0.030(3) 0.023(3) 0.012(3)
C18 0.043(3) 0.075(4) 0.083(4) 0.004(3) 0.013(3) 0.012(3)
C19 0.121(5) 0.099(4) 0.086(4) -0.029(3) 0.079(4) -0.028(4)
C20 0.070(4) 0.081(4) 0.043(3) -0.012(3) 0.015(3) 0.005(3)
Cl1 0.0826(10) 0.0719(9) 0.0808(10) -0.0105(8) 0.0375(9) 0.0119(8)
O8 0.126(5) 0.119(4) 0.110(4) 0.003(4) 0.035(4) 0.054(4)
O9 0.097(4) 0.065(4) 0.148(5) -0.014(4) 0.074(4) -0.004(3)
O10 0.102(5) 0.112(4) 0.160(5) -0.027(4) 0.069(4) -0.031(3)
O11 0.149(5) 0.110(5) 0.088(2) -0.028(3) 0.029(3) 0.043(5)
O8A 0.117(6) 0.072(2) 0.117(6) 0.000(4) 0.080(5) 0.012(4)
O9A 0.128(5) 0.080(5) 0.133(6) -0.031(5) 0.079(5) 0.004(5)
O10A 0.091(3) 0.133(6) 0.142(5) -0.001(6) 0.029(4) -0.012(4)
O11A 0.135(6) 0.105(6) 0.096(3) 0.021(4) 0.055(3) 0.021(6)

loop_
_atom_type_symbol
_atom_type_description
_atom_type_scat_dispersion_real
_atom_type_scat_dispersion_imag
_atom_type_scat_source
C C 0.0033 0.0016 'International Tables Vol C Tables 4.2.6.8 and 6.1.1.4'
H H 0.0000 0.0000 'International Tables Vol C Tables 4.2.6.8 and 6.1.1.4'
N N 0.0061 0.0033 'International Tables Vol C Tables 4.2.6.8 and 6.1.1.4'
O O 0.0106 0.0060 'International Tables Vol C Tables 4.2.6.8 and 6.1.1.4'
Cl Cl 0.1484 0.1585 'International Tables Vol C Tables 4.2.6.8 and 6.1.1.4'
Cu Cu 0.3201 1.2651 'International Tables Vol C Tables 4.2.6.8 and 6.1.1.4'

loop_
_geom_angle_atom_site_label_1
_geom_angle_atom_site_label_2
_geom_angle_atom_site_label_3
_geom_angle
_geom_angle_site_symmetry_1
_geom_angle_site_symmetry_3
O7 Cu1 O4 92.67(11) . 2_556
O7 Cu1 N2 167.37(13) . .
O4 Cu1 N2 86.94(12) 2_556 .
O7 Cu1 N1 91.38(13) . .
O4 Cu1 N1 160.70(13) 2_556 .
N2 Cu1 N1 85.02(14) . .
O7 Cu1 O1 99.66(11) . .
O4 Cu1 O1 100.89(12) 2_556 .
N2 Cu1 O1 92.80(12) . .
N1 Cu1 O1 97.01(12) . .
O7 Cu2 O3 91.86(10) . 2_556
O7 Cu2 N4 171.22(13) . .
O3 Cu2 N4 87.67(12) 2_556 .
O7 Cu2 N3 91.51(13) . .
O3 Cu2 N3 161.67(13) 2_556 .
N4 Cu2 N3 86.27(14) . .
O7 Cu2 O2 97.08(11) . .
O3 Cu2 O2 101.83(11) 2_556 .
N4 Cu2 O2 91.59(12) . .
N3 Cu2 O2 95.62(12) . .
C7 O1 Cu1 131.4(3) . .
C7 O2 Cu2 128.6(2) . .
C8 O3 Cu2 131.5(3) . 2_546
C8 O4 Cu1 128.7(2) . 2_546
Cu1 O7 Cu2 116.14(13) . .
Cu1 O7 H7A 112(2) . .
Cu2 O7 H7A 104(2) . .
C11 N1 C9 110.3(4) . .
C11 N1 C12 107.8(4) . .
C9 N1 C12 109.4(4) . .
C11 N1 Cu1 110.3(3) . .
C9 N1 Cu1 106.8(3) . .
C12 N1 Cu1 112.2(3) . .
C14 N2 C10 108.7(4) . .
C14 N2 C13 108.6(4) . .
C10 N2 C13 110.8(3) . .
C14 N2 Cu1 113.9(3) . .
C10 N2 Cu1 106.2(3) . .
C13 N2 Cu1 108.7(3) . .
C15 N3 C17 111.0(4) . .
C15 N3 C18 110.3(4) . .
C17 N3 C18 105.0(4) . .
C15 N3 Cu2 106.5(3) . .
C17 N3 Cu2 110.5(3) . .
C18 N3 Cu2 113.6(3) . .
C19 N4 C20 107.7(4) . .
C19 N4 C16 111.9(4) . .
C20 N4 C16 108.7(4) . .
C19 N4 Cu2 110.5(3) . .
C20 N4 Cu2 113.3(3) . .
C16 N4 Cu2 104.8(3) . .
O5 N5 O6 121.6(4) . .
O5 N5 C5 118.4(4) . .
O6 N5 C5 120.0(4) . .
C2 C1 C6 118.2(3) . .
C2 C1 C7 122.5(3) . .
C6 C1 C7 119.2(3) . .
C3 C2 C1 122.3(4) . .
C3 C2 H2 118.9 . .
C1 C2 H2 118.9 . .
C2 C3 C4 119.3(3) . .
C2 C3 C8 121.7(3) . .
C4 C3 C8 119.0(3) . .
C5 C4 C3 118.2(3) . .
C5 C4 H4 120.9 . .
C3 C4 H4 120.9 . .
C6 C5 C4 122.7(4) . .
C6 C5 N5 118.2(3) . .
C4 C5 N5 119.0(4) . .
C5 C6 C1 119.3(3) . .
C5 C6 H6 120.4 . .
C1 C6 H6 120.4 . .
O2 C7 O1 127.1(4) . .
O2 C7 C1 116.9(3) . .
O1 C7 C1 116.0(3) . .
O3 C8 O4 127.8(4) . .
O3 C8 C3 116.6(3) . .
O4 C8 C3 115.6(3) . .
N1 C9 C10 109.6(4) . .
N1 C9 H9A 109.7 . .
C10 C9 H9A 109.7 . .
N1 C9 H9B 109.7 . .
C10 C9 H9B 109.7 . .
H9A C9 H9B 108.2 . .
N2 C10 C9 109.4(4) . .
N2 C10 H10A 109.8 . .
C9 C10 H10A 109.8 . .
N2 C10 H10B 109.8 . .
C9 C10 H10B 109.8 . .
H10A C10 H10B 108.2 . .
N1 C11 H11A 109.5 . .
N1 C11 H11B 109.5 . .
H11A C11 H11B 109.5 . .
N1 C11 H11C 109.5 . .
H11A C11 H11C 109.5 . .
H11B C11 H11C 109.5 . .
N1 C12 H12A 109.5 . .
N1 C12 H12B 109.5 . .
H12A C12 H12B 109.5 . .
N1 C12 H12C 109.5 . .
H12A C12 H12C 109.5 . .
H12B C12 H12C 109.5 . .
N2 C13 H13A 109.5 . .
N2 C13 H13B 109.5 . .
H13A C13 H13B 109.5 . .
N2 C13 H13C 109.5 . .
H13A C13 H13C 109.5 . .
H13B C13 H13C 109.5 . .
N2 C14 H14A 109.5 . .
N2 C14 H14B 109.5 . .
H14A C14 H14B 109.5 . .
N2 C14 H14C 109.5 . .
H14A C14 H14C 109.5 . .
H14B C14 H14C 109.5 . .
N3 C15 C16 111.2(4) . .
N3 C15 H15A 109.4 . .
C16 C15 H15A 109.4 . .
N3 C15 H15B 109.4 . .
C16 C15 H15B 109.4 . .
H15A C15 H15B 108.0 . .
N4 C16 C15 110.8(4) . .
N4 C16 H16A 109.5 . .
C15 C16 H16A 109.5 . .
N4 C16 H16B 109.5 . .
C15 C16 H16B 109.5 . .
H16A C16 H16B 108.1 . .
N3 C17 H17A 109.5 . .
N3 C17 H17B 109.5 . .
H17A C17 H17B 109.5 . .
N3 C17 H17C 109.5 . .
H17A C17 H17C 109.5 . .
H17B C17 H17C 109.5 . .
N3 C18 H18A 109.5 . .
N3 C18 H18B 109.5 . .
H18A C18 H18B 109.5 . .
N3 C18 H18C 109.5 . .
H18A C18 H18C 109.5 . .
H18B C18 H18C 109.5 . .
N4 C19 H19A 109.5 . .
N4 C19 H19B 109.5 . .
H19A C19 H19B 109.5 . .
N4 C19 H19C 109.5 . .
H19A C19 H19C 109.5 . .
H19B C19 H19C 109.5 . .
N4 C20 H20A 109.5 . .
N4 C20 H20B 109.5 . .
H20A C20 H20B 109.5 . .
N4 C20 H20C 109.5 . .
H20A C20 H20C 109.5 . .
H20B C20 H20C 109.5 . .
O8 Cl1 O11A 132.0(6) . .
O8 Cl1 O9A 112.4(7) . .
O11A Cl1 O9A 114.5(6) . .
O8 Cl1 O10A 61.4(5) . .
O11A Cl1 O10A 109.9(5) . .
O9A Cl1 O10A 110.2(5) . .
O8 Cl1 O10 111.8(5) . .
O11A Cl1 O10 79.4(5) . .
O9A Cl1 O10 88.7(6) . .
O10A Cl1 O10 50.5(5) . .
O8 Cl1 O11 111.6(4) . .
O11A Cl1 O11 28.2(5) . .
O9A Cl1 O11 123.5(8) . .
O10A Cl1 O11 121.3(7) . .
O10 Cl1 O11 106.0(4) . .
O8 Cl1 O9 112.1(4) . .
O11A Cl1 O9 107.8(8) . .
O9A Cl1 O9 21.1(7) . .
O10A Cl1 O9 129.7(6) . .
O10 Cl1 O9 107.5(4) . .
O11 Cl1 O9 107.6(4) . .
O8 Cl1 O8A 45.6(4) . .
O11A Cl1 O8A 108.3(5) . .
O9A Cl1 O8A 107.8(5) . .
O10A Cl1 O8A 105.7(5) . .
O10 Cl1 O8A 155.5(5) . .
O11 Cl1 O8A 80.3(5) . .
O9 Cl1 O8A 92.5(5) . .

loop_
_geom_bond_atom_site_label_1
_geom_bond_atom_site_label_2
_geom_bond_distance
_geom_bond_site_symmetry_2
Cu1 O7 1.922(3) .
Cu1 O4 1.986(3) 2_556
Cu1 N2 2.050(3) .
Cu1 N1 2.092(3) .
Cu1 O1 2.132(3) .
Cu2 O7 1.932(3) .
Cu2 O3 1.994(2) 2_556
Cu2 N4 2.041(3) .
Cu2 N3 2.072(3) .
Cu2 O2 2.213(3) .
O1 C7 1.252(4) .
O2 C7 1.236(4) .
O3 C8 1.245(4) .
O3 Cu2 1.994(2) 2_546
O4 C8 1.252(4) .
O4 Cu1 1.986(3) 2_546
O5 N5 1.214(4) .
O6 N5 1.229(4) .
O7 H7A 0.970(11) .
N1 C11 1.476(5) .
N1 C9 1.476(5) .
N1 C12 1.483(6) .
N2 C14 1.476(5) .
N2 C10 1.481(5) .
N2 C13 1.486(5) .
N3 C15 1.443(6) .
N3 C17 1.474(5) .
N3 C18 1.494(5) .
N4 C19 1.470(6) .
N4 C20 1.471(5) .
N4 C16 1.479(5) .
N5 C5 1.441(5) .
C1 C2 1.382(5) .
C1 C6 1.387(5) .
C1 C7 1.510(5) .
C2 C3 1.379(5) .
C2 H2 0.9300 .
C3 C4 1.387(5) .
C3 C8 1.512(5) .
C4 C5 1.375(5) .
C4 H4 0.9300 .
C5 C6 1.374(5) .
C6 H6 0.9300 .
C9 C10 1.508(6) .
C9 H9A 0.9700 .
C9 H9B 0.9700 .
C10 H10A 0.9700 .
C10 H10B 0.9700 .
C11 H11A 0.9600 .
C11 H11B 0.9600 .
C11 H11C 0.9600 .
C12 H12A 0.9600 .
C12 H12B 0.9600 .
C12 H12C 0.9600 .
C13 H13A 0.9600 .
C13 H13B 0.9600 .
C13 H13C 0.9600 .
C14 H14A 0.9600 .
C14 H14B 0.9600 .
C14 H14C 0.9600 .
C15 C16 1.499(7) .
C15 H15A 0.9700 .
C15 H15B 0.9700 .
C16 H16A 0.9700 .
C16 H16B 0.9700 .
C17 H17A 0.9600 .
C17 H17B 0.9600 .
C17 H17C 0.9600 .
C18 H18A 0.9600 .
C18 H18B 0.9600 .
C18 H18C 0.9600 .
C19 H19A 0.9600 .
C19 H19B 0.9600 .
C19 H19C 0.9600 .
C20 H20A 0.9600 .
C20 H20B 0.9600 .
C20 H20C 0.9600 .
Cl1 O8 1.370(5) .
Cl1 O11A 1.384(6) .
Cl1 O9A 1.393(6) .
Cl1 O10A 1.413(6) .
Cl1 O10 1.423(5) .
Cl1 O11 1.424(5) .
Cl1 O9 1.427(5) .
Cl1 O8A 1.447(6) .

loop_
_geom_hbond_atom_site_label_D
_geom_hbond_atom_site_label_H
_geom_hbond_atom_site_label_A
_geom_hbond_distance_DH
_geom_hbond_distance_HA
_geom_hbond_distance_DA
_geom_hbond_angle_DHA
_geom_hbond_site_symmetry_A
O7 H7A O9 0.970(11) 2.39(3) 3.178(6) 138(3) 4_666
O7 H7A O9A 0.970(11) 2.37(3) 3.151(7) 137(3) 4_666

loop_
_geom_torsion_atom_site_label_1
_geom_torsion_atom_site_label_2
_geom_torsion_atom_site_label_3
_geom_torsion_atom_site_label_4
_geom_torsion
_geom_torsion_site_symmetry_1
O7 Cu1 O1 C7 -11.7(3) .
O4 Cu1 O1 C7 82.9(3) 2_556
N2 Cu1 O1 C7 170.3(3) .
N1 Cu1 O1 C7 -104.3(3) .
O7 Cu2 O2 C7 29.3(3) .
O3 Cu2 O2 C7 -64.1(3) 2_556
N4 Cu2 O2 C7 -152.1(3) .
N3 Cu2 O2 C7 121.5(3) .
O4 Cu1 O7 Cu2 -58.40(15) 2_556
N2 Cu1 O7 Cu2 -146.3(5) .
N1 Cu1 O7 Cu2 140.47(15) .
O1 Cu1 O7 Cu2 43.12(15) .
O3 Cu2 O7 Cu1 54.19(14) 2_556
N4 Cu2 O7 Cu1 141.0(7) .
N3 Cu2 O7 Cu1 -143.82(15) .
O2 Cu2 O7 Cu1 -47.97(15) .
O7 Cu1 N1 C11 -81.4(3) .
O4 Cu1 N1 C11 176.5(4) 2_556
N2 Cu1 N1 C11 110.7(3) .
O1 Cu1 N1 C11 18.5(3) .
O7 Cu1 N1 C9 158.7(3) .
O4 Cu1 N1 C9 56.6(5) 2_556
N2 Cu1 N1 C9 -9.2(3) .
O1 Cu1 N1 C9 -101.4(3) .
O7 Cu1 N1 C12 38.8(3) .
O4 Cu1 N1 C12 -63.3(5) 2_556
N2 Cu1 N1 C12 -129.1(3) .
O1 Cu1 N1 C12 138.7(3) .
O7 Cu1 N2 C14 148.0(5) .
O4 Cu1 N2 C14 59.4(3) 2_556
N1 Cu1 N2 C14 -138.2(3) .
O1 Cu1 N2 C14 -41.4(3) .
O7 Cu1 N2 C10 -92.5(6) .
O4 Cu1 N2 C10 178.9(3) 2_556
N1 Cu1 N2 C10 -18.6(3) .
O1 Cu1 N2 C10 78.2(3) .
O7 Cu1 N2 C13 26.7(7) .
O4 Cu1 N2 C13 -61.9(3) 2_556
N1 Cu1 N2 C13 100.6(3) .
O1 Cu1 N2 C13 -162.6(3) .
O7 Cu2 N3 C15 -162.9(3) .
O3 Cu2 N3 C15 -62.3(6) 2_556
N4 Cu2 N3 C15 8.6(3) .
O2 Cu2 N3 C15 99.9(3) .
O7 Cu2 N3 C17 76.5(3) .
O3 Cu2 N3 C17 177.1(3) 2_556
N4 Cu2 N3 C17 -112.0(3) .
O2 Cu2 N3 C17 -20.7(3) .
O7 Cu2 N3 C18 -41.2(3) .
O3 Cu2 N3 C18 59.4(5) 2_556
N4 Cu2 N3 C18 130.3(3) .
O2 Cu2 N3 C18 -138.4(3) .
O7 Cu2 N4 C19 -27.8(10) .
O3 Cu2 N4 C19 59.3(3) 2_556
N3 Cu2 N4 C19 -103.4(3) .
O2 Cu2 N4 C19 161.1(3) .
O7 Cu2 N4 C20 -148.7(7) .
O3 Cu2 N4 C20 -61.6(3) 2_556
N3 Cu2 N4 C20 135.7(3) .
O2 Cu2 N4 C20 40.2(3) .
O7 Cu2 N4 C16 93.0(8) .
O3 Cu2 N4 C16 -179.9(3) 2_556
N3 Cu2 N4 C16 17.4(3) .
O2 Cu2 N4 C16 -78.1(3) .
C6 C1 C2 C3 -2.0(5) .
C7 C1 C2 C3 -178.6(3) .
C1 C2 C3 C4 2.2(5) .
C1 C2 C3 C8 178.6(3) .
C2 C3 C4 C5 -0.2(5) .
C8 C3 C4 C5 -176.7(3) .
C3 C4 C5 C6 -2.1(6) .
C3 C4 C5 N5 174.7(3) .
O5 N5 C5 C6 175.1(4) .
O6 N5 C5 C6 -5.0(6) .
O5 N5 C5 C4 -1.8(6) .
O6 N5 C5 C4 178.1(4) .
C4 C5 C6 C1 2.3(6) .
N5 C5 C6 C1 -174.5(3) .
C2 C1 C6 C5 -0.3(5) .
C7 C1 C6 C5 176.5(3) .
Cu2 O2 C7 O1 -0.4(6) .
Cu2 O2 C7 C1 177.7(2) .
Cu1 O1 C7 O2 -10.1(6) .
Cu1 O1 C7 C1 171.8(2) .
C2 C1 C7 O2 -1.2(5) .
C6 C1 C7 O2 -177.8(3) .
C2 C1 C7 O1 177.1(3) .
C6 C1 C7 O1 0.5(5) .
Cu2 O3 C8 O4 -20.4(6) 2_546
Cu2 O3 C8 C3 159.7(3) 2_546
Cu1 O4 C8 O3 13.3(6) 2_546
Cu1 O4 C8 C3 -166.8(2) 2_546
C2 C3 C8 O3 141.2(4) .
C4 C3 C8 O3 -42.4(5) .
C2 C3 C8 O4 -38.7(5) .
C4 C3 C8 O4 137.7(4) .
C11 N1 C9 C10 -84.6(5) .
C12 N1 C9 C10 157.0(4) .
Cu1 N1 C9 C10 35.3(4) .
C14 N2 C10 C9 166.3(4) .
C13 N2 C10 C9 -74.5(5) .
Cu1 N2 C10 C9 43.3(4) .
N1 C9 C10 N2 -54.0(5) .
C17 N3 C15 C16 86.8(5) .
C18 N3 C15 C16 -157.3(4) .
Cu2 N3 C15 C16 -33.5(5) .
C19 N4 C16 C15 79.2(5) .
C20 N4 C16 C15 -162.0(4) .
Cu2 N4 C16 C15 -40.6(5) .
N3 C15 C16 N4 51.9(7) .
